data_7701485
loop_
_publ_author_name
'Mielcarek, Agnieszka'
'Bie\'nko, Alina'
'Saramak, Paulina'
'Jezierska, Julia'
'Do\/l\;ega, Anna'

_publ_section_title
;
 Cu/Zn heterometallic complex with solvent-binding cavity, catalytic
 activity for oxidation of 1-phenylethanol and unusual magnetic properties
;
_journal_name_full 'Dalton Transactions'
_journal_paper_doi 10.1039/C9DT03304A
_journal_year 2019
_chemical_formula_sum 'C26 H22 Cu N4 O4'
_chemical_formula_weight 518.01
_space_group_IT_number 14
_space_group_name_Hall '-P 2yn'
_space_group_name_H-M_alt 'P 1 21/n 1'
_symmetry_cell_setting monoclinic
_symmetry_Int_Tables_number 14
_symmetry_space_group_name_Hall '-P 2yn'
_symmetry_space_group_name_H-M 'P 1 21/n 1'
_atom_sites_solution_hydrogens geom
_audit_creation_date 2018-09-06T22:09:27-00:00
_audit_creation_method 'WinGX routine CIF_UPDATE'
_audit_update_record
;
2019-03-14 deposited with the CCDC.	2019-11-04 downloaded from the CCDC.
;
_cell_angle_alpha 90
_cell_angle_beta 116.006(13)
_cell_angle_gamma 90
_cell_formula_units_Z 4
_cell_length_a 13.678(2)
_cell_length_b 12.3462(17)
_cell_length_c 14.989(3)
_cell_measurement_reflns_used 10529
_cell_measurement_temperature 120(2)
_cell_measurement_theta_max 29.43
_cell_measurement_theta_min 3.02
_cell_volume 2274.9(7)
_computing_cell_refinement 'STOE X-AREA'
_computing_data_collection 'STOE X-AREA'
_computing_data_reduction 'STOE X-RED'
_computing_structure_refinement 'SHELXL-2014/7 (Sheldrick, 2014)'
_diffrn_ambient_temperature 120(2)
_diffrn_detector 'image plate (34 cm diameter)'
_diffrn_detector_area_resol_mean 6.67
_diffrn_detector_type STOE
_diffrn_measured_fraction_theta_full 0.996
_diffrn_measured_fraction_theta_max 0.996
_diffrn_measurement_device '2-circle goniometer'
_diffrn_measurement_device_type 'STOE IPDS 2T'
_diffrn_measurement_method 'rotation method'
_diffrn_radiation_monochromator 'parabolic x-ray mirror'
_diffrn_radiation_type MoK\a
_diffrn_radiation_wavelength 0.71073
_diffrn_reflns_av_R_equivalents 0.0925
_diffrn_reflns_av_unetI/netI 0.087
_diffrn_reflns_Laue_measured_fraction_full 0.996
_diffrn_reflns_Laue_measured_fraction_max 0.996
_diffrn_reflns_limit_h_max 16
_diffrn_reflns_limit_h_min -15
_diffrn_reflns_limit_k_max 15
_diffrn_reflns_limit_k_min -15
_diffrn_reflns_limit_l_max 18
_diffrn_reflns_limit_l_min -18
_diffrn_reflns_number 16509
_diffrn_reflns_point_group_measured_fraction_full 0.996
_diffrn_reflns_point_group_measured_fraction_max 0.996
_diffrn_reflns_theta_full 25.242
_diffrn_reflns_theta_max 25.998
_diffrn_reflns_theta_min 3.024
_diffrn_source 'GeniX Mo, 0.05 x 0.05 mm2 microfocus'
_exptl_absorpt_coefficient_mu 1.002
_exptl_absorpt_correction_T_max 0.9681
_exptl_absorpt_correction_T_min 0.9126
_exptl_absorpt_correction_type integration
_exptl_absorpt_process_details
;
STOE X-Red32, absorption correction by Gaussian integration, analogous to
P. Coppens, "The Evaluation of Absorption and Extinction in Single-Crystal
        Structure Analysis", published in
        F. R. Ahmed (Editor), "Crystallographic Computing",
        Munksgaard, Copenhagen (1970), 255 - 270
;
_exptl_crystal_colour violet
_exptl_crystal_density_diffrn 1.512
_exptl_crystal_description plate
_exptl_crystal_F_000 1068
_exptl_crystal_size_max 0.098
_exptl_crystal_size_mid 0.083
_exptl_crystal_size_min 0.066
_refine_diff_density_max 0.596
_refine_diff_density_min -0.457
_refine_diff_density_rms 0.093
_refine_ls_extinction_method none
_refine_ls_goodness_of_fit_ref 1.008
_refine_ls_hydrogen_treatment constr
_refine_ls_matrix_type full
_refine_ls_number_parameters 318
_refine_ls_number_reflns 4446
_refine_ls_number_restraints 0
_refine_ls_restrained_S_all 1.008
_refine_ls_R_factor_all 0.1038
_refine_ls_R_factor_gt 0.0517
_refine_ls_shift/su_max 0.001
_refine_ls_shift/su_mean 0
_refine_ls_structure_factor_coef Fsqd
_refine_ls_weighting_details 'w=1/[\s^2^(Fo^2^)+(0.0509P)^2^+1.2224P] where P=(Fo^2^+2Fc^2^)/3'
_refine_ls_weighting_scheme calc
_refine_ls_wR_factor_gt 0.1033
_refine_ls_wR_factor_ref 0.1227
_reflns_Friedel_coverage 0
_reflns_number_gt 2784
_reflns_number_total 4446
_reflns_threshold_expression 'I > 2\s(I)'
_cod_data_source_file c9dt03304a2.cif
_cod_data_source_block am_14
_cod_original_sg_symbol_H-M 'P 21/n'
_cod_database_code 7701485

loop_
_symmetry_equiv_pos_as_xyz
'x, y, z'
'-x+1/2, y+1/2, -z+1/2'
'-x, -y, -z'
'x-1/2, -y-1/2, z-1/2'

loop_
_atom_site_label
_atom_site_type_symbol
_atom_site_fract_x
_atom_site_fract_y
_atom_site_fract_z
_atom_site_U_iso_or_equiv
_atom_site_adp_type
_atom_site_occupancy
_atom_site_site_symmetry_order
_atom_site_calc_flag
_atom_site_refinement_flags_posn
_atom_site_refinement_flags_adp
Cu1 Cu 0.23572(4) 0.93385(5) 0.97520(4) 0.01975(15) Uani 1 1 d . .
O3 O -0.0236(2) 1.0598(3) 0.6887(2) 0.0299(7) Uani 1 1 d . .
C1 C 0.1271(3) 0.9431(4) 1.1007(3) 0.0195(8) Uani 1 1 d . .
H1 H 0.0678 0.9277 1.1134 0.023 Uiso 1 1 calc R U
O1 O 0.3326(2) 1.0064(3) 1.0946(2) 0.0223(7) Uani 1 1 d . .
C7 C 0.1844(4) 1.0599(4) 1.2441(3) 0.0236(9) Uani 1 1 d . .
H7 H 0.1188 1.0435 1.2458 0.028 Uiso 1 1 calc R U
O2 O 0.1322(2) 0.9702(3) 0.8421(2) 0.0243(7) Uani 1 1 d . .
N2 N 0.3492(3) 0.9031(3) 0.9336(2) 0.0195(8) Uani 1 1 d . .
C14 C 0.3501(3) 0.9397(4) 0.8521(3) 0.0198(9) Uani 1 1 d . .
H14 H 0.4127 0.9286 0.8436 0.024 Uiso 1 1 calc R U
N1 N 0.1286(3) 0.8966(3) 1.0229(2) 0.0204(8) Uani 1 1 d . .
C9 C 0.0450(3) 0.8202(4) 0.9694(3) 0.0204(9) Uani 1 1 d . .
C3 C 0.3057(3) 1.0407(3) 1.1635(3) 0.0196(9) Uani 1 1 d . .
C2 C 0.2072(4) 1.0152(4) 1.1682(3) 0.0213(9) Uani 1 1 d . .
N4 N -0.0430(3) 0.8180(3) 0.9864(2) 0.0245(8) Uani 1 1 d . .
C4 C 0.3806(4) 1.1088(4) 1.2400(3) 0.0219(9) Uani 1 1 d . .
C10 C 0.0599(4) 0.7498(4) 0.9036(3) 0.0287(11) Uani 1 1 d . .
H10 H 0.1224 0.7535 0.8938 0.034 Uiso 1 1 calc R U
C6 C 0.2570(4) 1.1270(4) 1.3150(3) 0.0274(10) Uani 1 1 d . .
H6 H 0.2405 1.157 1.3637 0.033 Uiso 1 1 calc R U
C5 C 0.3568(4) 1.1499(4) 1.3132(3) 0.0275(10) Uani 1 1 d . .
H5 H 0.4075 1.1935 1.3624 0.033 Uiso 1 1 calc R U
C12 C -0.1112(4) 0.6708(4) 0.8698(3) 0.0317(11) Uani 1 1 d . .
H12 H -0.166 0.6205 0.8373 0.038 Uiso 1 1 calc R U
C11 C -0.0195(4) 0.6749(4) 0.8537(4) 0.0325(11) Uani 1 1 d . .
H11 H -0.0115 0.6272 0.8093 0.039 Uiso 1 1 calc R U
C13 C -0.1186(4) 0.7449(4) 0.9365(3) 0.0270(10) Uani 1 1 d . .
H13 H -0.1808 0.7431 0.9468 0.032 Uiso 1 1 calc R U
O4 O 0.4757(2) 1.1287(3) 1.2323(2) 0.0260(7) Uani 1 1 d . .
C8 C 0.5549(4) 1.1944(5) 1.3088(4) 0.0374(12) Uani 1 1 d . .
H8A H 0.5245 1.2645 1.3087 0.056 Uiso 1 1 calc R U
H8B H 0.6179 1.2023 1.2967 0.056 Uiso 1 1 calc R U
H8C H 0.5754 1.1605 1.3721 0.056 Uiso 1 1 calc R U
N3 N 0.4136(3) 0.7839(3) 1.0642(2) 0.0233(8) Uani 1 1 d . .
C17 C 0.0757(3) 1.0565(4) 0.6875(3) 0.0251(9) Uani 1 1 d . .
C23 C 0.4403(4) 0.8456(4) 1.0044(3) 0.0207(9) Uani 1 1 d . .
C19 C 0.2013(4) 1.0862(4) 0.6171(3) 0.0270(11) Uani 1 1 d . .
H19 H 0.2153 1.1139 0.5661 0.032 Uiso 1 1 calc R U
C21 C 0.2619(3) 0.9954(4) 0.7753(3) 0.0204(9) Uani 1 1 d . .
C16 C 0.1582(4) 1.0053(4) 0.7733(3) 0.0209(9) Uani 1 1 d . .
C27 C 0.4949(4) 0.7287(4) 1.1351(3) 0.0282(10) Uani 1 1 d . .
H27 H 0.4785 0.6856 1.1777 0.034 Uiso 1 1 calc R U
C24 C 0.5436(4) 0.8526(4) 1.0105(3) 0.0246(10) Uani 1 1 d . .
H24 H 0.5578 0.8946 0.966 0.029 Uiso 1 1 calc R U
C18 C 0.0971(4) 1.0959(4) 0.6129(3) 0.0292(11) Uani 1 1 d . .
H18 H 0.042 1.1296 0.5587 0.035 Uiso 1 1 calc R U
C20 C 0.2814(4) 1.0363(4) 0.6958(3) 0.0260(11) Uani 1 1 d . .
H20 H 0.35 1.0287 0.6978 0.031 Uiso 1 1 calc R U
C25 C 0.6258(4) 0.7950(4) 1.0853(3) 0.0288(11) Uani 1 1 d . .
H25 H 0.6969 0.7987 1.0928 0.035 Uiso 1 1 calc R U
C26 C 0.6006(4) 0.7316(4) 1.1488(3) 0.0335(12) Uani 1 1 d . .
H26 H 0.6543 0.6921 1.1995 0.04 Uiso 1 1 calc R U
C22 C -0.1104(4) 1.1118(5) 0.6062(4) 0.0412(13) Uani 1 1 d . .
H22A H -0.1157 1.0815 0.5453 0.062 Uiso 1 1 calc R U
H22B H -0.0958 1.188 0.6077 0.062 Uiso 1 1 calc R U
H22C H -0.1776 1.1007 0.6105 0.062 Uiso 1 1 calc R U

loop_
_atom_site_aniso_label
_atom_site_aniso_U_11
_atom_site_aniso_U_22
_atom_site_aniso_U_33
_atom_site_aniso_U_23
_atom_site_aniso_U_13
_atom_site_aniso_U_12
Cu1 0.0173(2) 0.0273(3) 0.0169(2) -0.0017(3) 0.00953(18) -0.0027(3)
O3 0.0156(15) 0.0413(19) 0.0350(16) 0.0191(16) 0.0132(12) 0.0082(15)
C1 0.016(2) 0.023(2) 0.0196(19) 0.0041(18) 0.0074(16) 0.0007(18)
O1 0.0217(16) 0.0291(18) 0.0217(15) -0.0046(13) 0.0147(12) -0.0052(13)
C7 0.023(2) 0.031(2) 0.023(2) 0.003(2) 0.0161(17) 0.003(2)
O2 0.0210(16) 0.0342(19) 0.0212(15) 0.0065(12) 0.0124(12) -0.0006(13)
N2 0.021(2) 0.020(2) 0.0178(17) -0.0043(14) 0.0082(15) -0.0024(14)
C14 0.018(2) 0.026(2) 0.0166(18) -0.0079(19) 0.0088(16) -0.006(2)
N1 0.0203(19) 0.023(2) 0.0180(17) 0.0024(14) 0.0082(15) 0.0005(15)
C9 0.017(2) 0.026(2) 0.0152(19) 0.0050(17) 0.0043(16) 0.0000(18)
C3 0.019(2) 0.025(2) 0.0163(19) 0.0028(16) 0.0091(16) 0.0055(17)
C2 0.019(2) 0.027(2) 0.021(2) -0.0044(18) 0.0110(17) -0.0041(18)
N4 0.0199(19) 0.037(2) 0.0158(17) -0.0003(15) 0.0066(14) -0.0035(17)
C4 0.019(2) 0.028(2) 0.020(2) 0.0008(17) 0.0099(17) -0.0028(18)
C10 0.027(3) 0.034(3) 0.031(2) -0.001(2) 0.018(2) -0.003(2)
C6 0.028(3) 0.038(3) 0.021(2) -0.003(2) 0.0160(19) 0.003(2)
C5 0.023(2) 0.036(3) 0.024(2) -0.0071(19) 0.0108(18) -0.004(2)
C12 0.026(3) 0.041(3) 0.026(2) -0.007(2) 0.0090(19) -0.013(2)
C11 0.032(3) 0.035(3) 0.035(3) -0.009(2) 0.019(2) -0.008(2)
C13 0.020(2) 0.036(3) 0.025(2) 0.000(2) 0.0095(18) -0.007(2)
O4 0.0187(16) 0.0366(19) 0.0245(15) -0.0153(13) 0.0111(13) -0.0078(14)
C8 0.028(3) 0.047(3) 0.041(3) -0.025(2) 0.018(2) -0.016(2)
N3 0.029(2) 0.025(2) 0.0183(17) -0.0015(15) 0.0132(15) -0.0017(16)
C17 0.022(2) 0.028(2) 0.027(2) 0.004(2) 0.0117(17) 0.004(2)
C23 0.019(2) 0.026(2) 0.0175(19) -0.0056(17) 0.0089(17) -0.0041(18)
C19 0.027(2) 0.037(3) 0.020(2) 0.0044(19) 0.0137(18) 0.000(2)
C21 0.020(2) 0.025(2) 0.018(2) -0.0033(17) 0.0096(17) -0.0023(18)
C16 0.021(2) 0.026(2) 0.0176(19) 0.0010(17) 0.0106(17) -0.0021(18)
C27 0.034(3) 0.026(3) 0.024(2) 0.0028(19) 0.0122(19) 0.004(2)
C24 0.026(2) 0.030(3) 0.017(2) -0.0061(18) 0.0082(18) -0.005(2)
C18 0.026(3) 0.032(3) 0.030(2) 0.0132(19) 0.0124(19) 0.003(2)
C20 0.021(2) 0.041(3) 0.021(2) 0.0022(19) 0.0136(18) 0.000(2)
C25 0.020(2) 0.029(3) 0.031(2) -0.007(2) 0.0051(19) 0.003(2)
C26 0.036(3) 0.030(3) 0.025(2) 0.007(2) 0.006(2) 0.006(2)
C22 0.021(3) 0.055(4) 0.045(3) 0.022(3) 0.013(2) 0.009(2)

loop_
_atom_type_symbol
_atom_type_description
_atom_type_scat_dispersion_real
_atom_type_scat_dispersion_imag
_atom_type_scat_source
C C 0.0033 0.0016 'International Tables Vol C Tables 4.2.6.8 and 6.1.1.4'
H H 0 0 'International Tables Vol C Tables 4.2.6.8 and 6.1.1.4'
Cu Cu 0.3201 1.2651 'International Tables Vol C Tables 4.2.6.8 and 6.1.1.4'
N N 0.0061 0.0033 'International Tables Vol C Tables 4.2.6.8 and 6.1.1.4'
O O 0.0106 0.006 'International Tables Vol C Tables 4.2.6.8 and 6.1.1.4'

loop_
_exptl_crystal_face_index_h
_exptl_crystal_face_index_k
_exptl_crystal_face_index_l
_exptl_crystal_face_perp_dist
-1 -1 -14 0.052
3 2 25 0.046
-6 -2 5 0.038
22 7 -16 0.047
-2 6 1 0.025
4 21 5 0.023
4 -27 -5 0.022
22 -9 1 0.07

loop_
_geom_angle_atom_site_label_1
_geom_angle_atom_site_label_2
_geom_angle_atom_site_label_3
_geom_angle
O1 Cu1 O2 138.67(14)
O1 Cu1 N1 95.18(13)
O2 Cu1 N1 96.07(14)
O1 Cu1 N2 93.93(14)
O2 Cu1 N2 92.36(13)
N1 Cu1 N2 154.92(14)
C17 O3 C22 116.9(3)
N1 C1 C2 126.7(4)
C3 O1 Cu1 124.7(3)
C6 C7 C2 121.2(4)
C16 O2 Cu1 124.4(3)
C14 N2 C23 120.4(4)
C14 N2 Cu1 124.5(3)
C23 N2 Cu1 114.8(3)
N2 C14 C21 124.7(4)
C1 N1 C9 118.0(4)
C1 N1 Cu1 122.2(3)
C9 N1 Cu1 119.8(3)
N4 C9 C10 123.1(4)
N4 C9 N1 118.2(4)
C10 C9 N1 118.6(4)
O1 C3 C2 124.8(4)
O1 C3 C4 118.2(4)
C2 C3 C4 117.0(4)
C3 C2 C7 120.2(4)
C3 C2 C1 123.6(4)
C7 C2 C1 116.1(4)
C13 N4 C9 116.7(4)
C5 C4 O4 124.4(4)
C5 C4 C3 121.4(4)
O4 C4 C3 114.1(4)
C11 C10 C9 118.6(5)
C7 C6 C5 119.1(4)
C4 C5 C6 121.0(4)
C11 C12 C13 117.4(4)
C10 C11 C12 119.5(5)
N4 C13 C12 124.6(5)
C4 O4 C8 116.4(3)
C27 N3 C23 116.4(4)
C18 C17 O3 124.9(4)
C18 C17 C16 121.7(4)
O3 C17 C16 113.4(4)
N3 C23 C24 124.2(4)
N3 C23 N2 112.1(4)
C24 C23 N2 123.7(4)
C20 C19 C18 119.7(4)
C16 C21 C20 120.5(4)
C16 C21 C14 123.1(4)
C20 C21 C14 116.4(4)
O2 C16 C21 125.1(4)
O2 C16 C17 118.4(4)
C21 C16 C17 116.5(4)
N3 C27 C26 124.1(4)
C23 C24 C25 117.8(4)
C17 C18 C19 120.8(4)
C19 C20 C21 120.9(4)
C24 C25 C26 119.2(5)
C27 C26 C25 118.4(4)

loop_
_geom_bond_atom_site_label_1
_geom_bond_atom_site_label_2
_geom_bond_distance
Cu1 O1 1.919(3)
Cu1 O2 1.925(3)
Cu1 N1 1.946(4)
Cu1 N2 1.947(4)
O3 C17 1.367(5)
O3 C22 1.437(5)
C1 N1 1.309(5)
C1 C2 1.430(6)
O1 C3 1.309(5)
C7 C6 1.370(6)
C7 C2 1.417(6)
O2 C16 1.305(5)
N2 C14 1.309(5)
N2 C23 1.422(6)
C14 C21 1.427(6)
N1 C9 1.428(6)
C9 N4 1.336(6)
C9 C10 1.395(6)
C3 C2 1.415(6)
C3 C4 1.430(6)
N4 C13 1.328(6)
C4 C5 1.370(6)
C4 O4 1.377(5)
C10 C11 1.371(7)
C6 C5 1.406(7)
C12 C11 1.378(7)
C12 C13 1.391(7)
O4 C8 1.434(5)
N3 C27 1.339(6)
N3 C23 1.343(5)
C17 C18 1.363(6)
C17 C16 1.433(6)
C23 C24 1.379(6)
C19 C20 1.356(6)
C19 C18 1.404(7)
C21 C16 1.410(6)
C21 C20 1.424(6)
C27 C26 1.368(7)
C24 C25 1.386(6)
C25 C26 1.387(7)
